data_7039252
loop_
_publ_author_name
'Ertl, Cathrin D.'
'Gil-Escrig, Lid\'on'
'Cerd\'a, Jes\'us'
'Perteg\'as, Antonio'
'Bolink, Henk J.'
'Junquera-Hern\'andez, Jos\'e M'
'Prescimone, Alessandro'
'Neuburger, Markus'
'Constable, Edwin C.'
'Ort\'i, Enrique'
'Housecroft, Catherine E.'

_publ_section_title
;
 Regioisomerism in cationic sulfonyl-substituted [Ir(C^N)2(N^N)](+)
 complexes: its influence on photophysical properties and LEC performance.
;
_journal_issue 29
_journal_name_full 'Dalton transactions (Cambridge, England : 2003)'
_journal_page_first 11668
_journal_page_last 11681
_journal_paper_doi 10.1039/c6dt01325b
_journal_volume 45
_journal_year 2016
_chemical_compound_source 'C. Ertl'
_chemical_formula_moiety 'C68 H67 F12 Ir2 N8 O13.50 P2 S4'
_chemical_formula_sum 'C68 H67 F12 Ir2 N8 O13.5 P2 S4'
_chemical_formula_weight 2014.95
_space_group_IT_number 14
_symmetry_cell_setting monoclinic
_symmetry_space_group_name_Hall '-P 2ybc'
_symmetry_space_group_name_H-M 'P 1 21/c 1'
_atom_sites_solution_hydrogens difmap
_atom_sites_solution_primary other
_audit_creation_date 2014-05-05
_audit_creation_method CRYSTALS_ver_14.52
_audit_update_record
;
2015-09-02 deposited with the CCDC.
2016-04-27 downloaded from the CCDC.
;
_cell_angle_alpha 90
_cell_angle_beta 104.473(2)
_cell_angle_gamma 90
_cell_formula_units_Z 4
_cell_length_a 20.6753(13)
_cell_length_b 20.9141(13)
_cell_length_c 18.3265(12)
_cell_measurement_reflns_used 9681
_cell_measurement_temperature 123
_cell_measurement_theta_max 68
_cell_measurement_theta_min 3
_cell_volume 7673.0(8)
_computing_cell_refinement 'Apex2 (Bruker AXS, 2006)'
_computing_data_collection 'Apex2 (Bruker AXS, 2006)'
_computing_data_reduction 'SAINT (Siemens ,1995)'
_computing_molecular_graphics 'CAMERON (Watkin et al., 1996)'
_computing_publication_material 'CRYSTALS (Betteridge et al., 2003)'
_computing_structure_refinement 'CRYSTALS (Betteridge et al., 2003)'
_computing_structure_solution 'Superflip (Palatinus & Chapuis, 2007)'
_diffrn_ambient_temperature 123
_diffrn_measured_fraction_theta_full 0.995
_diffrn_measured_fraction_theta_max 0.995
_diffrn_measurement_device Area
_diffrn_measurement_device_type 'Bruker Kappa Apex2'
_diffrn_measurement_method '\f & \w scans'
_diffrn_radiation_monochromator graphite
_diffrn_radiation_type 'Cu K\a'
_diffrn_radiation_wavelength 1.54180
_diffrn_reflns_av_R_equivalents 0.041
_diffrn_reflns_limit_h_max 24
_diffrn_reflns_limit_h_min -24
_diffrn_reflns_limit_k_max 25
_diffrn_reflns_limit_k_min -25
_diffrn_reflns_limit_l_max 21
_diffrn_reflns_limit_l_min -21
_diffrn_reflns_number 105992
_diffrn_reflns_theta_full 68.264
_diffrn_reflns_theta_max 68.264
_diffrn_reflns_theta_min 3.266
_diffrn_standards_number 0
_exptl_absorpt_coefficient_mu 8.865
_exptl_absorpt_correction_T_max 0.54
_exptl_absorpt_correction_T_min 0.39
_exptl_absorpt_correction_type multi-scan
_exptl_absorpt_process_details 'SADABS (Siemens, 1996)'
_exptl_crystal_colour yellow
_exptl_crystal_density_diffrn 1.744
_exptl_crystal_density_method 'not measured'
_exptl_crystal_description block
_exptl_crystal_F_000 3980
_exptl_crystal_size_max 0.120
_exptl_crystal_size_mid 0.090
_exptl_crystal_size_min 0.070
_refine_diff_density_max 3.30
_refine_diff_density_min -2.02
_refine_ls_extinction_method None
_refine_ls_goodness_of_fit_ref 0.9557
_refine_ls_hydrogen_treatment constr
_refine_ls_matrix_type full
_refine_ls_number_parameters 959
_refine_ls_number_reflns 13925
_refine_ls_number_restraints 1056
_refine_ls_R_factor_all 0.0458
_refine_ls_R_factor_gt 0.0422
_refine_ls_shift/su_max 0.0030701
_refine_ls_shift/su_mean 0.0000842
_refine_ls_structure_factor_coef Fsqd
_refine_ls_weighting_details
;
 Method, part 1, Chebychev polynomial, (Watkin, 1994, Prince, 1982) 
 [weight] = 1.0/[A~0~*T~0~(x)+A~1~*T~1~(x) ... +A~n-1~]*T~n-1~(x)] 
 where A~i~ are the Chebychev coefficients listed below and x= Fcalc/Fmax 
 Method = Robust Weighting (Prince, 1982) 
 W = [weight] * [1-(deltaF/6*sigmaF)^2^]^2^ 
 A~i~ are: 
 5.44 8.13 3.86 1.05 
;
_refine_ls_weighting_scheme calc
_refine_ls_wR_factor_all 0.1143
_refine_ls_wR_factor_gt 0.1120
_refine_ls_wR_factor_ref 0.1143
_reflns_limit_h_max 24
_reflns_limit_h_min -24
_reflns_limit_k_max 25
_reflns_limit_k_min 0
_reflns_limit_l_max 21
_reflns_limit_l_min 0
_reflns_number_gt 12732
_reflns_number_total 13988
_reflns_threshold_expression I>2.0\s(I)
_oxford_diffrn_Wilson_B_factor 0.00
_oxford_diffrn_Wilson_scale 0.00
_oxford_refine_ls_r_factor_ref 0.0458
_oxford_refine_ls_scale 0.041120(4)
_oxford_reflns_number_all 13926
_oxford_reflns_threshold_expression_ref I>-3.0\s(I)
_oxford_structure_analysis_title 'ce140_123ka in P2(1)/c'
_cod_data_source_file c6dt01325b2.cif
_cod_data_source_block CE140_123K
_cod_depositor_comments
;
The following automatic conversions were performed:

'_atom_sites_solution_primary' value 'Other' changed to 'other'
according to
/usr/data/users/saulius/crontab/automatic-downloads/rss-feeds/RSC/lib/dictionaries/cif_core.dic
dictionary named 'cif_core.dic' version 2.4.2 from 2011-04-26.

Automatic conversion script
Id: cif_fix_values 4268 2015-11-12 08:31:59Z antanas 

 Adding full bibliography for 7039251--7039253.cif.
;
_cod_original_cell_volume 7673.0(5)
_cod_original_sg_symbol_H-M 'P 21/c '
_cod_original_formula_sum 'C68 H67 F12 Ir2 N8 O13.50 P2 S4'
_cod_database_code 7039252

loop_
_symmetry_equiv_pos_as_xyz
x,y,z
-x,-y,-z
x,-y+1/2,z+1/2
-x,y+1/2,-z+1/2

loop_
_atom_site_label
_atom_site_type_symbol
_atom_site_fract_x
_atom_site_fract_y
_atom_site_fract_z
_atom_site_U_iso_or_equiv
_atom_site_occupancy
_atom_site_adp_type
_atom_site_refinement_flags_posn
_atom_site_refinement_flags_adp
Ir1 Ir 0.373390(9) 0.309820(8) 0.260339(10) 0.0182 1.0000 Uani . U
Ir2 Ir 0.830261(9) 0.308530(9) 0.951703(10) 0.0212 1.0000 Uani . U
S1 S 0.12143(7) 0.43019(10) 0.00732(9) 0.0584 1.0000 Uani . U
S2 S 0.45391(6) 0.60843(5) 0.34934(7) 0.0288 1.0000 Uani . U
S3 S 0.89997(7) 0.48719(8) 0.68635(8) 0.0454 1.0000 Uani . U
S4 S 0.66438(6) 0.13727(5) 0.66662(6) 0.0269 1.0000 Uani . U
N2 N 0.46195(18) 0.26966(19) 0.3311(2) 0.0247 1.0000 Uani . U
N9 N 0.3539(2) 0.20950(18) 0.2532(2) 0.0275 1.0000 Uani . U
N14 N 0.40212(19) 0.30360(16) 0.1616(2) 0.0221 1.0000 Uani . U
C21 C 0.2901(2) 0.3422(2) 0.1892(2) 0.0234 1.0000 Uani . U
N29 N 0.33796(18) 0.32615(18) 0.3533(2) 0.0228 1.0000 Uani . U
C32 C 0.3996(2) 0.4019(2) 0.2788(2) 0.0203 1.0000 Uani . U
N46 N 0.89038(19) 0.2307(2) 0.9505(2) 0.0286 1.0000 Uani . U
C53 C 0.7733(2) 0.2612(2) 0.8642(2) 0.0234 1.0000 Uani . U
N62 N 0.88983(19) 0.3495(2) 1.0541(2) 0.0298 1.0000 Uani . U
N67 N 0.79754(19) 0.25866(19) 1.0376(2) 0.0264 1.0000 Uani . U
N73 N 0.76681(17) 0.38455(18) 0.9418(2) 0.0233 1.0000 Uani . U
C80 C 0.8598(2) 0.3595(2) 0.8733(2) 0.0264 1.0000 Uani . U
O1 O 0.7981(3) 0.5166(2) 0.1663(3) 0.0677 1.0000 Uani . .
O2 O 0.2355(3) 0.1462(3) 0.3734(3) 0.0804 1.0000 Uani . .
O3 O 0.1092(3) 0.4905(3) 0.6919(4) 0.0834 1.0000 Uani . .
C9 C 0.8610(5) 0.4483(6) 0.6016(4) 0.1157 1.0000 Uani . U
C13 C 0.0806(5) 0.3668(6) -0.0440(6) 0.1246 1.0000 Uani . U
O27 O 0.1528(3) 0.4700(4) -0.0390(3) 0.1011 1.0000 Uani . U
O28 O 0.0770(2) 0.4628(3) 0.0418(3) 0.0680 1.0000 Uani . U
O38 O 0.4068(2) 0.63419(19) 0.3869(3) 0.0543 1.0000 Uani . U
O39 O 0.4647(2) 0.64312(18) 0.2861(2) 0.0491 1.0000 Uani . U
C40 C 0.5311(3) 0.5997(3) 0.4160(4) 0.0617 1.0000 Uani . U
O59 O 0.70858(19) 0.08571(18) 0.6576(2) 0.0401 1.0000 Uani . U
O60 O 0.63986(18) 0.17845(17) 0.60317(19) 0.0345 1.0000 Uani . U
C61 C 0.5961(2) 0.1036(2) 0.6938(3) 0.0342 1.0000 Uani . U
O86 O 0.8697(3) 0.5478(3) 0.6899(4) 0.0963 1.0000 Uani . U
O87 O 0.9697(2) 0.4871(3) 0.6911(3) 0.0605 1.0000 Uani . U
C1 C 0.9575(3) 0.3978(4) 1.1923(4) 0.0616 1.0000 Uani . U
C3 C 0.5130(3) 0.3037(3) 0.3730(3) 0.0346 1.0000 Uani . U
C4 C 0.5679(3) 0.2747(3) 0.4218(3) 0.0430 1.0000 Uani . U
C5 C 0.5711(3) 0.2091(3) 0.4249(3) 0.0453 1.0000 Uani . U
C6 C 0.5192(3) 0.1738(3) 0.3818(3) 0.0379 1.0000 Uani . U
C7 C 0.4630(3) 0.2049(2) 0.3364(3) 0.0300 1.0000 Uani . U
C8 C 0.4029(3) 0.1721(2) 0.2943(3) 0.0305 1.0000 Uani . U
C10 C 0.2976(3) 0.1826(2) 0.2128(3) 0.0359 1.0000 Uani . U
C11 C 0.2857(3) 0.1173(3) 0.2137(4) 0.0492 1.0000 Uani . U
C12 C 0.3350(4) 0.0795(3) 0.2578(4) 0.0550 1.0000 Uani . U
C85 C 0.3939(3) 0.1060(3) 0.2980(3) 0.0438 1.0000 Uani . .
C15 C 0.4604(2) 0.2788(2) 0.1550(3) 0.0267 1.0000 Uani . U
C16 C 0.4791(3) 0.2793(2) 0.0875(3) 0.0323 1.0000 Uani . U
C17 C 0.4356(3) 0.3066(3) 0.0256(3) 0.0374 1.0000 Uani . U
C18 C 0.3750(3) 0.3303(3) 0.0311(3) 0.0337 1.0000 Uani . U
C19 C 0.3584(2) 0.3276(2) 0.0998(2) 0.0249 1.0000 Uani . U
C20 C 0.2949(2) 0.3490(2) 0.1138(2) 0.0255 1.0000 Uani . U
C22 C 0.2297(2) 0.3615(2) 0.2048(3) 0.0289 1.0000 Uani . U
C23 C 0.1773(2) 0.3864(3) 0.1496(3) 0.0360 1.0000 Uani . U
C24 C 0.1852(3) 0.3928(3) 0.0766(3) 0.0385 1.0000 Uani . U
C25 C 0.2423(2) 0.3739(2) 0.0572(3) 0.0329 1.0000 Uani . U
C30 C 0.3444(2) 0.3868(2) 0.3805(2) 0.0247 1.0000 Uani . U
C31 C 0.3800(2) 0.4302(2) 0.3404(2) 0.0243 1.0000 Uani . U
C33 C 0.4352(2) 0.4405(2) 0.2396(2) 0.0239 1.0000 Uani . U
C34 C 0.4510(2) 0.5033(2) 0.2606(3) 0.0253 1.0000 Uani . U
C35 C 0.4309(2) 0.5292(2) 0.3211(3) 0.0260 1.0000 Uani . U
C36 C 0.3954(2) 0.4932(2) 0.3610(3) 0.0283 1.0000 Uani . U
C41 C 0.3180(3) 0.4038(2) 0.4401(3) 0.0361 1.0000 Uani . U
C42 C 0.2852(3) 0.3585(3) 0.4732(3) 0.0411 1.0000 Uani . U
C43 C 0.2795(3) 0.2970(2) 0.4450(3) 0.0362 1.0000 Uani . U
C44 C 0.3062(2) 0.2821(2) 0.3856(3) 0.0283 1.0000 Uani . U
C47 C 0.9494(3) 0.2198(3) 0.9993(3) 0.0443 1.0000 Uani . U
C48 C 0.9851(3) 0.1637(4) 0.9981(4) 0.0611 1.0000 Uani . U
C49 C 0.9605(3) 0.1191(3) 0.9435(4) 0.0592 1.0000 Uani . U
C50 C 0.8995(3) 0.1292(3) 0.8934(3) 0.0424 1.0000 Uani . U
C51 C 0.8652(2) 0.1857(2) 0.8965(3) 0.0293 1.0000 Uani . U
C52 C 0.7999(2) 0.2024(2) 0.8475(2) 0.0241 1.0000 Uani . U
C54 C 0.7100(2) 0.2792(2) 0.8185(2) 0.0228 1.0000 Uani . U
C55 C 0.6769(2) 0.2413(2) 0.7583(2) 0.0246 1.0000 Uani . U
C56 C 0.7059(2) 0.1841(2) 0.7440(3) 0.0247 1.0000 Uani . U
C57 C 0.7668(2) 0.1640(2) 0.7877(2) 0.0237 1.0000 Uani . U
C63 C 0.9318(2) 0.3987(3) 1.0582(3) 0.0373 1.0000 Uani . U
C64 C 0.9672(3) 0.4241(3) 1.1260(3) 0.0495 1.0000 Uani . U
C65 C 0.8803(3) 0.3231(3) 1.1185(3) 0.0338 1.0000 Uani . U
C66 C 0.8324(2) 0.2705(2) 1.1099(3) 0.0305 1.0000 Uani . U
C68 C 0.7505(2) 0.2126(2) 1.0248(3) 0.0309 1.0000 Uani . U
C69 C 0.7354(3) 0.1779(3) 1.0834(3) 0.0379 1.0000 Uani . U
C70 C 0.7719(3) 0.1887(3) 1.1562(3) 0.0438 1.0000 Uani . U
C71 C 0.8208(3) 0.2352(3) 1.1690(3) 0.0404 1.0000 Uani . U
C72 C 0.9141(3) 0.3476(3) 1.1880(3) 0.0508 1.0000 Uani . U
C74 C 0.7244(2) 0.3933(2) 0.9857(3) 0.0267 1.0000 Uani . U
C75 C 0.6788(2) 0.4426(2) 0.9740(3) 0.0303 1.0000 Uani . U
C76 C 0.6763(2) 0.4833(2) 0.9145(3) 0.0342 1.0000 Uani . U
C77 C 0.7204(2) 0.4758(2) 0.8697(3) 0.0320 1.0000 Uani . U
C78 C 0.7669(2) 0.4269(2) 0.8850(3) 0.0274 1.0000 Uani . U
C79 C 0.8196(2) 0.4136(2) 0.8463(3) 0.0295 1.0000 Uani . U
C81 C 0.9126(2) 0.3469(3) 0.8390(3) 0.0331 1.0000 Uani . U
C82 C 0.9249(2) 0.3859(3) 0.7829(3) 0.0362 1.0000 Uani . U
C83 C 0.8842(3) 0.4384(3) 0.7579(3) 0.0369 1.0000 Uani . U
C84 C 0.8307(2) 0.4528(3) 0.7888(3) 0.0334 1.0000 Uani . U
P10 P 0.92248(17) 0.78065(16) 0.7767(2) 0.0801(9) 0.5000 Uiso G U
P88 P 0.5000 0.5000 0.0000 0.0239 1.0000 Uani S U
P92 P 0.31414(11) 0.54689(7) 0.59016(9) 0.0567 1.0000 Uani . U
F14 F 0.9562(3) 0.7543(3) 0.7110(3) 0.0902(15) 0.5000 Uiso G U
F17 F 0.8888(3) 0.8070(3) 0.8425(3) 0.0955(15) 0.5000 Uiso G U
F18 F 0.9117(3) 0.8504(2) 0.7374(3) 0.0922(15) 0.5000 Uiso G U
F19 F 0.9955(2) 0.8018(3) 0.8277(3) 0.0902(15) 0.5000 Uiso G U
F20 F 0.8494(2) 0.7595(3) 0.7257(3) 0.0892(15) 0.5000 Uiso G U
F33 F 0.9332(3) 0.7109(2) 0.8160(3) 0.0935(15) 0.5000 Uiso G U
F89 F 0.48379(14) 0.50020(14) 0.08124(15) 0.0355 1.0000 Uani . U
F90 F 0.46948(14) 0.57048(13) -0.01555(16) 0.0348 1.0000 Uani . U
F91 F 0.42810(14) 0.47011(14) -0.03664(17) 0.0374 1.0000 Uani . U
F93 F 0.28487(19) 0.54248(15) 0.66201(17) 0.0477 1.0000 Uani . U
F94 F 0.2885(5) 0.4760(2) 0.5691(3) 0.1494 1.0000 Uani . U
F95 F 0.3831(3) 0.5201(3) 0.6384(4) 0.1208 1.0000 Uani . U
F96 F 0.33931(19) 0.61736(16) 0.6105(2) 0.0523 1.0000 Uani . U
F97 F 0.3419(4) 0.5505(2) 0.5166(3) 0.1128 1.0000 Uani . U
F98 F 0.2442(3) 0.5753(3) 0.5443(2) 0.1000 1.0000 Uani . U
O15 O 0.1625(7) 0.3160(6) 0.5504(8) 0.196(5) 1.0000 Uiso . .
O16 O 0.1395(5) 0.4499(5) 0.5611(6) 0.152(3) 1.0000 Uiso . .
O4 O 0.1068(9) 0.3370(9) 0.3938(10) 0.129(5) 0.5000 Uiso . .
H11 H 0.9806 0.4146 1.2398 0.0739 1.0000 Uiso R .
H31 H 0.5118 0.3490 0.3692 0.0416 1.0000 Uiso R .
H41 H 0.6024 0.2999 0.4524 0.0516 1.0000 Uiso R .
H51 H 0.6087 0.1883 0.4565 0.0543 1.0000 Uiso R .
H61 H 0.5213 0.1284 0.3826 0.0454 1.0000 Uiso R .
H101 H 0.2643 0.2092 0.1823 0.0430 1.0000 Uiso R .
H111 H 0.2451 0.0993 0.1850 0.0591 1.0000 Uiso R .
H121 H 0.3281 0.0348 0.2604 0.0661 1.0000 Uiso R .
H131 H 0.1096 0.3442 -0.0676 0.1522 1.0000 Uiso R .
H132 H 0.0431 0.3819 -0.0812 0.1522 1.0000 Uiso R .
H133 H 0.0660 0.3391 -0.0103 0.1522 1.0000 Uiso R .
H151 H 0.4897 0.2603 0.1982 0.0321 1.0000 Uiso R .
H161 H 0.5205 0.2615 0.0840 0.0388 1.0000 Uiso R .
H171 H 0.4477 0.3090 -0.0211 0.0449 1.0000 Uiso R .
H181 H 0.3447 0.3483 -0.0117 0.0404 1.0000 Uiso R .
H221 H 0.2247 0.3573 0.2547 0.0347 1.0000 Uiso R .
H231 H 0.1368 0.3988 0.1612 0.0431 1.0000 Uiso R .
H251 H 0.2461 0.3775 0.0068 0.0396 1.0000 Uiso R .
H331 H 0.4487 0.4232 0.1978 0.0287 1.0000 Uiso R .
H341 H 0.4754 0.5286 0.2337 0.0303 1.0000 Uiso R .
H361 H 0.3817 0.5115 0.4022 0.0340 1.0000 Uiso R .
H401 H 0.5248 0.5767 0.4584 0.0741 1.0000 Uiso R .
H402 H 0.5490 0.6407 0.4317 0.0741 1.0000 Uiso R .
H403 H 0.5612 0.5769 0.3940 0.0741 1.0000 Uiso R .
H91 H 0.8141 0.4474 0.5962 0.1387 1.0000 Uiso R .
H92 H 0.8703 0.4709 0.5604 0.1387 1.0000 Uiso R .
H93 H 0.8774 0.4059 0.6024 0.1387 1.0000 Uiso R .
H611 H 0.6120 0.0762 0.7359 0.0411 1.0000 Uiso R .
H612 H 0.5698 0.1367 0.7072 0.0411 1.0000 Uiso R .
H613 H 0.5697 0.0796 0.6531 0.0411 1.0000 Uiso R .
H411 H 0.3224 0.4465 0.4584 0.0434 1.0000 Uiso R .
H421 H 0.2670 0.3696 0.5143 0.0494 1.0000 Uiso R .
H431 H 0.2574 0.2651 0.4667 0.0433 1.0000 Uiso R .
H441 H 0.3021 0.2397 0.3666 0.0340 1.0000 Uiso R .
H471 H 0.9674 0.2514 1.0359 0.0531 1.0000 Uiso R .
H481 H 1.0260 0.1565 1.0346 0.0733 1.0000 Uiso R .
H491 H 0.9852 0.0813 0.9403 0.0707 1.0000 Uiso R .
H501 H 0.8810 0.0977 0.8568 0.0509 1.0000 Uiso R .
H541 H 0.6899 0.3177 0.8291 0.0273 1.0000 Uiso R .
H551 H 0.6350 0.2543 0.7273 0.0296 1.0000 Uiso R .
H571 H 0.7858 0.1248 0.7772 0.0284 1.0000 Uiso R .
H631 H 0.9375 0.4169 1.0128 0.0447 1.0000 Uiso R .
H641 H 0.9974 0.4585 1.1274 0.0594 1.0000 Uiso R .
H681 H 0.7269 0.2034 0.9744 0.0370 1.0000 Uiso R .
H691 H 0.7004 0.1472 1.0733 0.0455 1.0000 Uiso R .
H701 H 0.7635 0.1646 1.1968 0.0526 1.0000 Uiso R .
H711 H 0.8467 0.2429 1.2188 0.0485 1.0000 Uiso R .
H721 H 0.9072 0.3293 1.2329 0.0610 1.0000 Uiso R .
H741 H 0.7259 0.3645 1.0262 0.0320 1.0000 Uiso R .
H751 H 0.6497 0.4483 1.0063 0.0362 1.0000 Uiso R .
H761 H 0.6441 0.5167 0.9042 0.0410 1.0000 Uiso R .
H771 H 0.7189 0.5040 0.8286 0.0383 1.0000 Uiso R .
H811 H 0.9404 0.3108 0.8549 0.0397 1.0000 Uiso R .
H821 H 0.9612 0.3767 0.7614 0.0435 1.0000 Uiso R .
H841 H 0.8025 0.4883 0.7712 0.0400 1.0000 Uiso R .
H851 H 0.4280 0.0799 0.3278 0.0525 1.0000 Uiso R .
H300 H 0.0906 0.4582 0.7119 0.1000 1.0000 Uiso R .
H301 H 0.1469 0.5032 0.7251 0.1000 1.0000 Uiso R .
H1 H 0.7776 0.4951 0.1242 0.0812 1.0000 Uiso R .
H2 H 0.8411 0.5233 0.1664 0.0812 1.0000 Uiso R .
H150 H 0.1552 0.3582 0.5538 0.2357 1.0000 Uiso R .
H15 H 0.1448 0.3227 0.5009 0.2357 1.0000 Uiso R .
H160 H 0.1296 0.4632 0.6038 0.1819 1.0000 Uiso R .
H16 H 0.1828 0.4575 0.5634 0.1819 1.0000 Uiso R .
H40 H 0.1306 0.3017 0.3900 0.1542 0.5000 Uiso R .
H4 H 0.1374 0.3674 0.3931 0.1542 0.5000 Uiso R .
H20 H 0.2249 0.1052 0.3609 0.0963 1.0000 Uiso R .
H21 H 0.2095 0.1750 0.3431 0.0963 1.0000 Uiso R .

loop_
_atom_site_aniso_label
_atom_site_aniso_U_11
_atom_site_aniso_U_22
_atom_site_aniso_U_33
_atom_site_aniso_U_23
_atom_site_aniso_U_13
_atom_site_aniso_U_12
Ir1 0.02011(11) 0.01741(11) 0.01717(11) 0.00115(6) 0.00509(7) 0.00244(6)
Ir2 0.01669(11) 0.02877(12) 0.01648(11) -0.00288(7) 0.00089(7) -0.00025(7)
S1 0.0297(7) 0.0945(13) 0.0454(8) 0.0196(8) -0.0011(6) 0.0118(7)
S2 0.0311(6) 0.0203(5) 0.0361(6) -0.0018(4) 0.0105(5) -0.0010(4)
S3 0.0416(7) 0.0624(9) 0.0334(6) 0.0031(6) 0.0117(6) -0.0201(6)
S4 0.0286(5) 0.0299(6) 0.0200(5) -0.0040(4) 0.0016(4) -0.0022(4)
N2 0.0252(15) 0.0323(15) 0.0176(16) 0.0042(13) 0.0071(11) 0.0076(12)
N9 0.0386(18) 0.0209(13) 0.0254(19) -0.0020(13) 0.0123(13) -0.0003(12)
N14 0.0250(16) 0.0221(17) 0.0197(14) -0.0025(12) 0.0065(12) -0.0009(13)
C21 0.0228(16) 0.023(2) 0.0225(16) 0.0034(15) 0.0017(12) -0.0001(14)
N29 0.0260(18) 0.0229(14) 0.0207(15) -0.0005(13) 0.0078(13) 0.0012(14)
C32 0.0185(19) 0.0191(14) 0.0216(18) 0.0015(13) 0.0018(14) 0.0033(13)
N46 0.0218(16) 0.0367(18) 0.0263(18) -0.0032(14) 0.0042(12) 0.0043(13)
C53 0.0204(17) 0.0317(19) 0.0178(17) -0.0018(14) 0.0039(13) -0.0032(13)
N62 0.0232(18) 0.039(2) 0.0238(14) -0.0095(13) 0.0003(13) 0.0005(13)
N67 0.0242(17) 0.0351(19) 0.0204(14) 0.0001(13) 0.0066(12) 0.0050(13)
N73 0.0188(16) 0.0272(16) 0.0213(16) -0.0033(12) 0.0002(12) -0.0012(12)
C80 0.0232(19) 0.034(2) 0.0210(18) -0.0050(14) 0.0040(14) -0.0068(14)
O1 0.065(3) 0.059(3) 0.086(4) -0.005(3) 0.031(3) -0.014(2)
O2 0.111(5) 0.064(3) 0.062(3) 0.001(3) 0.014(3) -0.019(3)
O3 0.075(4) 0.086(4) 0.098(4) 0.018(3) 0.037(3) -0.005(3)
C9 0.143(7) 0.168(8) 0.024(2) 0.008(3) 0.000(4) -0.114(7)
C13 0.090(6) 0.117(4) 0.117(7) -0.023(3) -0.067(5) 0.036(3)
O27 0.056(3) 0.166(6) 0.084(4) 0.081(4) 0.023(3) 0.042(3)
O28 0.038(2) 0.086(3) 0.078(3) 0.027(2) 0.0096(19) 0.022(2)
O38 0.058(2) 0.030(2) 0.090(3) -0.0183(19) 0.047(2) -0.0085(17)
O39 0.074(3) 0.0318(19) 0.045(2) 0.0001(15) 0.0217(19) -0.0159(19)
C40 0.057(3) 0.035(3) 0.074(4) -0.010(3) -0.022(3) -0.003(3)
O59 0.044(2) 0.0421(19) 0.0316(18) -0.0140(15) 0.0048(15) 0.0065(14)
O60 0.0384(19) 0.0395(18) 0.0227(15) 0.0013(12) 0.0022(13) -0.0045(14)
C61 0.034(2) 0.035(3) 0.029(2) -0.0009(19) -0.0006(18) -0.0113(19)
O86 0.114(5) 0.085(3) 0.119(5) 0.054(3) 0.082(4) 0.028(3)
O87 0.0453(17) 0.087(3) 0.054(3) 0.006(2) 0.0215(19) -0.023(2)
C1 0.048(3) 0.093(5) 0.037(2) -0.024(3) -0.002(3) -0.015(3)
C3 0.027(2) 0.044(3) 0.030(3) 0.0067(18) 0.0005(17) 0.0021(16)
C4 0.021(2) 0.066(3) 0.038(3) 0.010(2) 0.0016(18) 0.007(2)
C5 0.033(2) 0.068(3) 0.036(3) 0.024(2) 0.0111(19) 0.019(2)
C6 0.048(2) 0.045(3) 0.026(2) 0.0129(19) 0.0175(17) 0.0239(18)
C7 0.038(2) 0.0318(17) 0.024(2) 0.0092(17) 0.0151(15) 0.0127(15)
C8 0.049(2) 0.0236(19) 0.024(2) 0.0020(16) 0.0189(15) 0.0079(15)
C10 0.046(2) 0.0286(19) 0.032(3) -0.0079(19) 0.0088(19) -0.0048(18)
C11 0.066(4) 0.032(2) 0.052(3) -0.014(2) 0.019(3) -0.015(2)
C12 0.088(4) 0.023(2) 0.061(4) -0.005(2) 0.031(3) -0.004(2)
C85 0.068(4) 0.027(3) 0.040(3) 0.000(2) 0.020(3) 0.007(3)
C15 0.028(2) 0.023(2) 0.030(2) -0.0020(17) 0.0095(17) 0.0036(16)
C16 0.032(2) 0.033(2) 0.035(2) -0.0079(19) 0.0154(17) 0.0005(19)
C17 0.042(2) 0.048(3) 0.026(2) -0.0034(19) 0.0151(19) -0.006(2)
C18 0.039(2) 0.040(3) 0.0209(19) 0.000(2) 0.0062(18) -0.002(2)
C19 0.0269(18) 0.025(2) 0.0223(16) 0.0002(16) 0.0047(14) -0.0039(16)
C20 0.0253(18) 0.027(2) 0.0221(17) -0.0007(16) 0.0021(14) -0.0029(16)
C22 0.0291(19) 0.029(2) 0.030(2) 0.0038(18) 0.0098(16) 0.0017(17)
C23 0.023(2) 0.044(3) 0.040(2) 0.004(2) 0.0062(17) 0.0018(19)
C24 0.030(2) 0.047(3) 0.0342(19) 0.005(2) -0.0009(15) 0.0019(19)
C25 0.030(2) 0.039(3) 0.026(2) 0.0041(19) -0.0011(15) -0.0016(18)
C30 0.028(2) 0.0224(16) 0.025(2) -0.0006(15) 0.0095(16) 0.0003(16)
C31 0.024(2) 0.0239(17) 0.026(2) 0.0014(15) 0.0075(16) 0.0012(16)
C33 0.024(2) 0.0251(18) 0.024(2) 0.0003(15) 0.0072(16) 0.0016(16)
C34 0.023(2) 0.0228(17) 0.031(2) 0.0029(16) 0.0085(17) 0.0018(16)
C35 0.025(2) 0.0214(16) 0.031(2) -0.0001(14) 0.0055(16) 0.0011(15)
C36 0.033(2) 0.0246(18) 0.030(2) -0.0019(16) 0.0118(18) 0.0016(17)
C41 0.045(3) 0.031(2) 0.040(3) -0.010(2) 0.025(2) -0.007(2)
C42 0.059(3) 0.035(2) 0.040(3) -0.004(2) 0.032(3) -0.005(2)
C43 0.049(3) 0.032(2) 0.034(3) 0.0004(19) 0.023(2) -0.008(2)
C44 0.037(3) 0.024(2) 0.027(2) 0.0041(17) 0.0126(18) 0.0013(18)
C47 0.031(2) 0.056(3) 0.038(3) -0.008(2) -0.0062(18) 0.010(2)
C48 0.038(3) 0.074(4) 0.056(4) -0.014(3) -0.016(3) 0.027(3)
C49 0.045(3) 0.061(4) 0.060(4) -0.012(3) -0.008(2) 0.027(3)
C50 0.040(3) 0.042(3) 0.038(3) -0.007(2) -0.002(2) 0.013(2)
C51 0.026(2) 0.036(2) 0.025(2) -0.0017(15) 0.0036(15) 0.0035(15)
C52 0.0232(19) 0.031(2) 0.0189(19) 0.0025(14) 0.0058(14) -0.0011(14)
C54 0.0199(18) 0.028(2) 0.0211(19) 0.0000(15) 0.0057(14) -0.0014(15)
C55 0.0190(19) 0.032(2) 0.0205(19) -0.0003(15) 0.0004(15) -0.0004(15)
C56 0.0254(19) 0.0269(19) 0.0209(18) -0.0014(14) 0.0042(14) -0.0054(14)
C57 0.0252(19) 0.027(2) 0.0202(19) 0.0008(15) 0.0085(13) 0.0001(16)
C63 0.027(2) 0.047(3) 0.034(2) -0.009(2) 0.0031(19) -0.0055(18)
C64 0.033(3) 0.064(4) 0.047(3) -0.023(2) 0.002(2) -0.013(2)
C65 0.029(2) 0.046(3) 0.0234(17) -0.0058(16) 0.0017(17) 0.0078(16)
C66 0.032(2) 0.038(2) 0.0202(16) 0.0009(15) 0.0024(15) 0.0126(15)
C68 0.030(2) 0.032(2) 0.032(2) 0.0017(18) 0.0104(18) 0.0033(16)
C69 0.044(3) 0.031(2) 0.044(2) 0.0076(19) 0.021(2) 0.008(2)
C70 0.071(4) 0.034(3) 0.034(2) 0.0083(19) 0.028(2) 0.0192(19)
C71 0.059(3) 0.042(3) 0.022(2) 0.0033(17) 0.012(2) 0.0204(19)
C72 0.048(3) 0.074(4) 0.025(2) -0.011(2) -0.001(2) -0.002(2)
C74 0.024(2) 0.031(2) 0.024(2) -0.0010(17) 0.0047(15) 0.0003(15)
C75 0.022(2) 0.038(2) 0.031(2) -0.0001(17) 0.0062(18) 0.0032(16)
C76 0.027(2) 0.032(2) 0.043(3) 0.0052(18) 0.0062(18) 0.0023(19)
C77 0.028(2) 0.034(2) 0.031(2) 0.0052(19) 0.0025(17) -0.0015(16)
C78 0.026(2) 0.028(2) 0.026(2) -0.0018(15) 0.0035(16) -0.0044(15)
C79 0.026(2) 0.036(2) 0.026(2) -0.0008(16) 0.0053(16) -0.0060(15)
C81 0.023(2) 0.046(3) 0.030(2) -0.0071(18) 0.0061(17) -0.0050(19)
C82 0.021(2) 0.059(3) 0.028(2) -0.0072(18) 0.0065(18) -0.0110(17)
C83 0.037(2) 0.051(3) 0.022(2) -0.0030(16) 0.0070(17) -0.0135(18)
C84 0.032(2) 0.039(3) 0.027(2) 0.0011(17) 0.0040(17) -0.0087(19)
P88 0.0231(7) 0.0235(8) 0.0239(8) -0.0004(6) 0.0037(6) 0.0053(6)
P92 0.1131(14) 0.0292(7) 0.0346(8) -0.0037(6) 0.0314(8) -0.0030(8)
F89 0.0402(15) 0.0405(15) 0.0267(12) 0.0018(11) 0.0102(11) 0.0084(12)
F90 0.0399(15) 0.0253(12) 0.0386(15) 0.0041(11) 0.0090(12) 0.0110(11)
F91 0.0279(12) 0.0394(15) 0.0420(15) -0.0083(12) 0.0030(11) -0.0010(11)
F93 0.071(2) 0.0395(17) 0.0348(15) -0.0001(13) 0.0181(14) 0.0120(15)
F94 0.354(8) 0.046(2) 0.097(4) -0.041(2) 0.148(4) -0.070(3)
F95 0.136(3) 0.117(4) 0.142(4) 0.073(3) 0.096(3) 0.093(3)
F96 0.062(2) 0.0399(15) 0.055(2) -0.0116(14) 0.0149(16) -0.0034(14)
F97 0.249(6) 0.049(2) 0.076(3) -0.016(2) 0.108(3) -0.030(3)
F98 0.102(2) 0.130(4) 0.045(2) 0.032(2) -0.023(2) -0.052(2)

loop_
_atom_type_symbol
_atom_type_scat_dispersion_real
_atom_type_scat_dispersion_imag
_atom_type_scat_Cromer_Mann_a1
_atom_type_scat_Cromer_Mann_b1
_atom_type_scat_Cromer_Mann_a2
_atom_type_scat_Cromer_Mann_b2
_atom_type_scat_Cromer_Mann_a3
_atom_type_scat_Cromer_Mann_b3
_atom_type_scat_Cromer_Mann_a4
_atom_type_scat_Cromer_Mann_b4
_atom_type_scat_Cromer_Mann_c
_atom_type_scat_source
C 0.0181 0.0091 2.3100 20.8439 1.0200 10.2075 1.5886 0.5687 0.8650 51.6512 0.2156 'International Tables Vol C 4.2.6.8 and 6.1.1.4'
H 0.0000 0.0000 0.4930 10.5109 0.3229 26.1257 0.1402 3.1424 0.0408 57.7998 0.0030 'International Tables Vol C 4.2.6.8 and 6.1.1.4'
N 0.0311 0.0180 12.2126 0.0057 3.1322 9.8933 2.0125 28.9975 1.1663 0.5826 -11.5290 'International Tables Vol C 4.2.6.8 and 6.1.1.4'
O 0.0492 0.0322 3.0485 13.2771 2.2868 5.7011 1.5463 0.3239 0.8670 32.9089 0.2508 'International Tables Vol C 4.2.6.8 and 6.1.1.4'
F 0.0727 0.0534 3.5392 10.2825 2.6412 4.2944 1.5170 0.2615 1.0243 26.1476 0.2776 'International Tables Vol C 4.2.6.8 and 6.1.1.4'
P 0.2955 0.4335 6.4345 1.9067 4.1791 27.1570 1.7800 0.5260 1.4908 68.1645 1.1149 'International Tables Vol C 4.2.6.8 and 6.1.1.4'
S 0.3331 0.5567 6.9053 1.4679 5.2034 22.2151 1.4379 0.2536 1.5863 56.1720 0.8669 'International Tables Vol C 4.2.6.8 and 6.1.1.4'
Ir -4.7710 6.5667 27.3049 1.5928 16.7296 8.8655 15.6115 0.4179 5.8338 45.0011 11.4722 'International Tables Vol C 4.2.6.8 and 6.1.1.4'

loop_
_geom_angle_atom_site_label_1
_geom_angle_site_symmetry_1
_geom_angle_atom_site_label_2
_geom_angle_atom_site_label_3
_geom_angle_site_symmetry_3
_geom_angle
_geom_angle_publ_flag
N2 . Ir1 N9 . 76.72(16) yes
N2 . Ir1 N14 . 96.79(14) yes
N9 . Ir1 N14 . 88.57(14) yes
N2 . Ir1 C21 . 175.99(16) yes
N9 . Ir1 C21 . 100.05(17) yes
N14 . Ir1 C21 . 80.67(16) yes
N2 . Ir1 N29 . 89.47(14) yes
N9 . Ir1 N29 . 96.56(15) yes
N14 . Ir1 N29 . 172.70(14) yes
C21 . Ir1 N29 . 93.28(17) yes
N2 . Ir1 C32 . 96.93(16) yes
N9 . Ir1 C32 . 173.13(16) yes
N14 . Ir1 C32 . 94.85(15) yes
C21 . Ir1 C32 . 86.41(17) yes
N29 . Ir1 C32 . 80.61(16) yes
N46 . Ir2 C53 . 80.52(17) yes
N46 . Ir2 N62 . 96.29(15) yes
C53 . Ir2 N62 . 172.94(17) yes
N46 . Ir2 N67 . 85.69(15) yes
C53 . Ir2 N67 . 96.77(16) yes
N62 . Ir2 N67 . 76.64(15) yes
N46 . Ir2 N73 . 174.38(14) yes
C53 . Ir2 N73 . 94.48(16) yes
N62 . Ir2 N73 . 88.96(15) yes
N67 . Ir2 N73 . 97.51(14) yes
N46 . Ir2 C80 . 96.94(18) yes
C53 . Ir2 C80 . 84.97(17) yes
N62 . Ir2 C80 . 101.72(17) yes
N67 . Ir2 C80 . 177.07(17) yes
N73 . Ir2 C80 . 79.98(17) yes
C13 . S1 O27 . 110.6(6) yes
C13 . S1 O28 . 109.3(5) yes
O27 . S1 O28 . 114.8(4) yes
C13 . S1 C24 . 103.2(4) yes
O27 . S1 C24 . 108.1(3) yes
O28 . S1 C24 . 110.1(3) yes
O38 . S2 O39 . 117.5(3) yes
O38 . S2 C40 . 108.3(3) yes
O39 . S2 C40 . 108.5(3) yes
O38 . S2 C35 . 109.2(2) yes
O39 . S2 C35 . 108.9(2) yes
C40 . S2 C35 . 103.7(3) yes
C9 . S3 O86 . 110.0(6) yes
C9 . S3 O87 . 106.7(5) yes
O86 . S3 O87 . 116.7(4) yes
C9 . S3 C83 . 105.2(3) yes
O86 . S3 C83 . 108.5(3) yes
O87 . S3 C83 . 109.2(3) yes
O59 . S4 O60 . 117.4(2) yes
O59 . S4 C61 . 107.9(2) yes
O60 . S4 C61 . 109.0(2) yes
O59 . S4 C56 . 108.1(2) yes
O60 . S4 C56 . 108.7(2) yes
C61 . S4 C56 . 105.0(2) yes
Ir1 . N2 C3 . 124.8(3) yes
Ir1 . N2 C7 . 115.6(3) yes
C3 . N2 C7 . 119.4(4) yes
Ir1 . N9 C8 . 115.6(3) yes
Ir1 . N9 C10 . 124.9(3) yes
C8 . N9 C10 . 119.5(4) yes
Ir1 . N14 C15 . 124.6(3) yes
Ir1 . N14 C19 . 115.8(3) yes
C15 . N14 C19 . 119.6(4) yes
Ir1 . C21 C20 . 114.2(3) yes
Ir1 . C21 C22 . 128.9(3) yes
C20 . C21 C22 . 116.8(4) yes
Ir1 . N29 C30 . 116.1(3) yes
Ir1 . N29 C44 . 124.5(3) yes
C30 . N29 C44 . 119.4(4) yes
Ir1 . C32 C31 . 114.6(3) yes
Ir1 . C32 C33 . 128.3(3) yes
C31 . C32 C33 . 117.1(4) yes
Ir2 . N46 C47 . 125.5(4) yes
Ir2 . N46 C51 . 115.5(3) yes
C47 . N46 C51 . 118.9(4) yes
Ir2 . C53 C52 . 115.0(3) yes
Ir2 . C53 C54 . 127.9(3) yes
C52 . C53 C54 . 117.1(4) yes
Ir2 . N62 C63 . 125.4(3) yes
Ir2 . N62 C65 . 114.8(3) yes
C63 . N62 C65 . 119.7(4) yes
Ir2 . N67 C66 . 116.1(3) yes
Ir2 . N67 C68 . 124.7(3) yes
C66 . N67 C68 . 118.8(4) yes
Ir2 . N73 C74 . 123.7(3) yes
Ir2 . N73 C78 . 116.7(3) yes
C74 . N73 C78 . 119.6(4) yes
Ir2 . C80 C79 . 114.7(3) yes
Ir2 . C80 C81 . 128.9(4) yes
C79 . C80 C81 . 116.3(4) yes
H1 . O1 H2 . 109.5 no
H20 . O2 H21 . 114.3 no
H300 . O3 H301 . 109.5 no
S3 . C9 H91 . 109.4 no
S3 . C9 H92 . 109.5 no
H91 . C9 H92 . 109.5 no
S3 . C9 H93 . 109.5 no
H91 . C9 H93 . 109.5 no
H92 . C9 H93 . 109.5 no
S1 . C13 H131 . 110.7 no
S1 . C13 H132 . 109.8 no
H131 . C13 H132 . 109.5 no
S1 . C13 H133 . 107.9 no
H131 . C13 H133 . 109.5 no
H132 . C13 H133 . 109.5 no
S2 . C40 H401 . 109.5 no
S2 . C40 H402 . 109.5 no
H401 . C40 H402 . 109.5 no
S2 . C40 H403 . 109.5 no
H401 . C40 H403 . 109.5 no
H402 . C40 H403 . 109.5 no
S4 . C61 H611 . 109.5 no
S4 . C61 H612 . 109.5 no
H611 . C61 H612 . 109.5 no
S4 . C61 H613 . 109.5 no
H611 . C61 H613 . 109.5 no
H612 . C61 H613 . 109.5 no
C64 . C1 C72 . 119.2(5) yes
C64 . C1 H11 . 120.4 no
C72 . C1 H11 . 120.4 no
N2 . C3 C4 . 122.1(5) yes
N2 . C3 H31 . 118.9 no
C4 . C3 H31 . 118.9 no
C3 . C4 C5 . 118.9(6) yes
C3 . C4 H41 . 120.5 no
C5 . C4 H41 . 120.5 no
C4 . C5 C6 . 119.3(5) yes
C4 . C5 H51 . 120.4 no
C6 . C5 H51 . 120.4 no
C5 . C6 C7 . 120.0(5) yes
C5 . C6 H61 . 120.0 no
C7 . C6 H61 . 120.0 no
C6 . C7 N2 . 120.0(5) yes
C6 . C7 C8 . 124.1(5) yes
N2 . C7 C8 . 115.8(4) yes
C7 . C8 N9 . 116.3(4) yes
C7 . C8 C85 . 123.1(5) yes
N9 . C8 C85 . 120.6(5) yes
N9 . C10 C11 . 122.6(5) yes
N9 . C10 H101 . 118.7 no
C11 . C10 H101 . 118.7 no
C10 . C11 C12 . 117.6(6) yes
C10 . C11 H111 . 121.2 no
C12 . C11 H111 . 121.2 no
C11 . C12 C85 . 120.6(5) yes
C11 . C12 H121 . 119.7 no
C85 . C12 H121 . 119.7 no
C8 . C85 C12 . 119.0(6) yes
C8 . C85 H851 . 120.5 no
C12 . C85 H851 . 120.5 no
N14 . C15 C16 . 122.2(4) yes
N14 . C15 H151 . 118.9 no
C16 . C15 H151 . 118.9 no
C15 . C16 C17 . 117.8(5) yes
C15 . C16 H161 . 121.1 no
C17 . C16 H161 . 121.1 no
C16 . C17 C18 . 120.3(5) yes
C16 . C17 H171 . 119.8 no
C18 . C17 H171 . 119.8 no
C17 . C18 C19 . 119.3(5) yes
C17 . C18 H181 . 120.4 no
C19 . C18 H181 . 120.3 no
C18 . C19 N14 . 120.6(4) yes
C18 . C19 C20 . 125.6(4) yes
N14 . C19 C20 . 113.9(4) yes
C19 . C20 C21 . 115.1(4) yes
C19 . C20 C25 . 123.0(4) yes
C21 . C20 C25 . 121.9(4) yes
C21 . C22 C23 . 122.1(4) yes
C21 . C22 H221 . 119.0 no
C23 . C22 H221 . 119.0 no
C22 . C23 C24 . 118.6(5) yes
C22 . C23 H231 . 120.7 no
C24 . C23 H231 . 120.7 no
S1 . C24 C23 . 119.1(4) yes
S1 . C24 C25 . 118.5(4) yes
C23 . C24 C25 . 122.4(5) yes
C20 . C25 C24 . 118.3(5) yes
C20 . C25 H251 . 120.9 no
C24 . C25 H251 . 120.9 no
N29 . C30 C31 . 114.1(4) yes
N29 . C30 C41 . 120.6(4) yes
C31 . C30 C41 . 125.3(4) yes
C30 . C31 C32 . 114.5(4) yes
C30 . C31 C36 . 124.0(4) yes
C32 . C31 C36 . 121.5(4) yes
C32 . C33 C34 . 121.3(4) yes
C32 . C33 H331 . 119.3 no
C34 . C33 H331 . 119.4 no
C33 . C34 C35 . 119.7(4) yes
C33 . C34 H341 . 120.1 no
C35 . C34 H341 . 120.1 no
S2 . C35 C34 . 119.2(3) yes
S2 . C35 C36 . 119.7(4) yes
C34 . C35 C36 . 121.0(4) yes
C31 . C36 C35 . 119.3(4) yes
C31 . C36 H361 . 120.4 no
C35 . C36 H361 . 120.4 no
C30 . C41 C42 . 120.1(5) yes
C30 . C41 H411 . 120.0 no
C42 . C41 H411 . 120.0 no
C41 . C42 C43 . 118.4(5) yes
C41 . C42 H421 . 120.8 no
C43 . C42 H421 . 120.8 no
C42 . C43 C44 . 119.7(5) yes
C42 . C43 H431 . 120.2 no
C44 . C43 H431 . 120.2 no
C43 . C44 N29 . 121.9(4) yes
C43 . C44 H441 . 119.1 no
N29 . C44 H441 . 119.1 no
N46 . C47 C48 . 122.2(5) yes
N46 . C47 H471 . 118.9 no
C48 . C47 H471 . 118.9 no
C47 . C48 C49 . 118.9(5) yes
C47 . C48 H481 . 120.5 no
C49 . C48 H481 . 120.5 no
C48 . C49 C50 . 119.5(6) yes
C48 . C49 H491 . 120.3 no
C50 . C49 H491 . 120.2 no
C49 . C50 C51 . 119.7(5) yes
C49 . C50 H501 . 120.2 no
C51 . C50 H501 . 120.1 no
C50 . C51 N46 . 120.6(4) yes
C50 . C51 C52 . 125.5(4) yes
N46 . C51 C52 . 113.9(4) yes
C51 . C52 C53 . 115.1(4) yes
C51 . C52 C57 . 122.7(4) yes
C53 . C52 C57 . 122.1(4) yes
C53 . C54 C55 . 121.1(4) yes
C53 . C54 H541 . 119.5 no
C55 . C54 H541 . 119.4 no
C54 . C55 C56 . 119.3(4) yes
C54 . C55 H551 . 120.4 no
C56 . C55 H551 . 120.4 no
S4 . C56 C55 . 118.9(3) yes
S4 . C56 C57 . 119.3(3) yes
C55 . C56 C57 . 121.8(4) yes
C52 . C57 C56 . 118.6(4) yes
C52 . C57 H571 . 120.7 no
C56 . C57 H571 . 120.7 no
N62 . C63 C64 . 122.6(5) yes
N62 . C63 H631 . 118.7 no
C64 . C63 H631 . 118.7 no
C1 . C64 C63 . 118.2(6) yes
C1 . C64 H641 . 120.9 no
C63 . C64 H641 . 120.9 no
N62 . C65 C66 . 116.9(4) yes
N62 . C65 C72 . 119.9(5) yes
C66 . C65 C72 . 123.2(5) yes
C65 . C66 N67 . 114.9(4) yes
C65 . C66 C71 . 124.3(5) yes
N67 . C66 C71 . 120.8(5) yes
N67 . C68 C69 . 121.9(5) yes
N67 . C68 H681 . 119.1 no
C69 . C68 H681 . 119.1 no
C68 . C69 C70 . 119.1(5) yes
C68 . C69 H691 . 120.4 no
C70 . C69 H691 . 120.5 no
C69 . C70 C71 . 118.8(5) yes
C69 . C70 H701 . 120.6 no
C71 . C70 H701 . 120.6 no
C66 . C71 C70 . 120.5(5) yes
C66 . C71 H711 . 119.8 no
C70 . C71 H711 . 119.8 no
C65 . C72 C1 . 120.4(6) yes
C65 . C72 H721 . 119.8 no
C1 . C72 H721 . 119.8 no
N73 . C74 C75 . 122.2(4) yes
N73 . C74 H741 . 118.9 no
C75 . C74 H741 . 118.9 no
C74 . C75 C76 . 118.4(4) yes
C74 . C75 H751 . 120.8 no
C76 . C75 H751 . 120.8 no
C75 . C76 C77 . 120.1(5) yes
C75 . C76 H761 . 120.0 no
C77 . C76 H761 . 119.9 no
C76 . C77 C78 . 119.5(5) yes
C76 . C77 H771 . 120.3 no
C78 . C77 H771 . 120.3 no
C77 . C78 N73 . 120.0(4) yes
C77 . C78 C79 . 127.2(4) yes
N73 . C78 C79 . 112.7(4) yes
C78 . C79 C80 . 115.1(4) yes
C78 . C79 C84 . 122.2(5) yes
C80 . C79 C84 . 122.6(4) yes
C80 . C81 C82 . 121.7(5) yes
C80 . C81 H811 . 119.1 no
C82 . C81 H811 . 119.1 no
C81 . C82 C83 . 120.2(5) yes
C81 . C82 H821 . 119.9 no
C83 . C82 H821 . 119.9 no
S3 . C83 C82 . 119.8(4) yes
S3 . C83 C84 . 119.4(4) yes
C82 . C83 C84 . 120.8(5) yes
C79 . C84 C83 . 118.3(5) yes
C79 . C84 H841 . 120.8 no
C83 . C84 H841 . 120.9 no
F14 . P10 F17 . 179.993 yes
F14 . P10 F18 . 90.713(6) yes
F17 . P10 F18 . 89.287(6) yes
F14 . P10 F19 . 90.553(3) yes
F17 . P10 F19 . 89.447(3) yes
F18 . P10 F19 . 90.898(6) yes
F14 . P10 F20 . 89.447(3) yes
F17 . P10 F20 . 90.553(3) yes
F18 . P10 F20 . 89.100(6) yes
F19 . P10 F20 . 179.993 yes
F14 . P10 F33 . 89.286(6) yes
F17 . P10 F33 . 90.714(6) yes
F18 . P10 F33 . 179.993 yes
F19 . P10 F33 . 89.101 yes
F20 . P10 F33 . 90.900 yes
F89 2_665 P88 F90 2_665 89.90(14) yes
F89 2_665 P88 F91 2_665 90.16(15) yes
F90 2_665 P88 F91 2_665 90.08(15) yes
F89 2_665 P88 F89 . 179.993 yes
F90 2_665 P88 F89 . 90.10(14) yes
F91 2_665 P88 F89 . 89.84(15) yes
F89 2_665 P88 F90 . 90.10(14) yes
F90 2_665 P88 F90 . 179.993 yes
F91 2_665 P88 F90 . 89.92(15) yes
F89 . P88 F90 . 89.90(14) yes
F89 2_665 P88 F91 . 89.84(15) yes
F90 2_665 P88 F91 . 89.92(15) yes
F91 2_665 P88 F91 . 179.993 yes
F89 . P88 F91 . 90.16(15) yes
F90 . P88 F91 . 90.08(15) yes
F93 . P92 F94 . 88.5(2) yes
F93 . P92 F95 . 89.6(2) yes
F94 . P92 F95 . 90.3(4) yes
F93 . P92 F96 . 91.70(19) yes
F94 . P92 F96 . 179.6(3) yes
F95 . P92 F96 . 90.0(3) yes
F93 . P92 F97 . 178.6(3) yes
F94 . P92 F97 . 90.5(2) yes
F95 . P92 F97 . 91.4(3) yes
F96 . P92 F97 . 89.3(2) yes
F93 . P92 F98 . 88.6(2) yes
F94 . P92 F98 . 91.0(4) yes
F95 . P92 F98 . 177.8(3) yes
F96 . P92 F98 . 88.7(3) yes
F97 . P92 F98 . 90.4(3) yes
H150 . O15 H15 . 83.4 no
H160 . O16 H16 . 110.0 no
H40 . O4 H4 . 100.2 no

loop_
_geom_bond_atom_site_label_1
_geom_bond_atom_site_label_2
_geom_bond_site_symmetry_2
_geom_bond_distance
_geom_bond_publ_flag
Ir1 N2 . 2.134(4) yes
Ir1 N9 . 2.134(4) yes
Ir1 N14 . 2.045(4) yes
Ir1 C21 . 2.000(4) yes
Ir1 N29 . 2.045(4) yes
Ir1 C32 . 2.006(4) yes
Ir2 N46 . 2.052(4) yes
Ir2 C53 . 1.999(4) yes
Ir2 N62 . 2.149(4) yes
Ir2 N67 . 2.135(4) yes
Ir2 N73 . 2.040(4) yes
Ir2 C80 . 2.003(5) yes
S1 C13 . 1.719(10) yes
S1 O27 . 1.454(6) yes
S1 O28 . 1.415(5) yes
S1 C24 . 1.768(5) yes
S2 O38 . 1.431(4) yes
S2 O39 . 1.431(4) yes
S2 C40 . 1.761(6) yes
S2 C35 . 1.766(5) yes
S3 C9 . 1.760(7) yes
S3 O86 . 1.422(6) yes
S3 O87 . 1.423(5) yes
S3 C83 . 1.755(5) yes
S4 O59 . 1.449(4) yes
S4 O60 . 1.434(4) yes
S4 C61 . 1.757(5) yes
S4 C56 . 1.761(4) yes
N2 C3 . 1.344(7) yes
N2 C7 . 1.357(6) yes
N9 C8 . 1.351(6) yes
N9 C10 . 1.339(7) yes
N14 C15 . 1.344(6) yes
N14 C19 . 1.357(6) yes
C21 C20 . 1.418(6) yes
C21 C22 . 1.408(6) yes
N29 C30 . 1.356(6) yes
N29 C44 . 1.350(6) yes
C32 C31 . 1.420(6) yes
C32 C33 . 1.406(6) yes
N46 C47 . 1.339(6) yes
N46 C51 . 1.370(6) yes
C53 C52 . 1.410(6) yes
C53 C54 . 1.416(6) yes
N62 C63 . 1.334(7) yes
N62 C65 . 1.360(7) yes
N67 C66 . 1.363(6) yes
N67 C68 . 1.348(6) yes
N73 C74 . 1.342(6) yes
N73 C78 . 1.369(6) yes
C80 C79 . 1.416(7) yes
C80 C81 . 1.416(7) yes
O1 H1 . 0.900 no
O1 H2 . 0.900 no
O2 H20 . 0.900 no
O2 H21 . 0.900 no
O3 H300 . 0.900 no
O3 H301 . 0.900 no
C9 H91 . 0.950 no
C9 H92 . 0.950 no
C9 H93 . 0.950 no
C13 H131 . 0.950 no
C13 H132 . 0.950 no
C13 H133 . 0.950 no
C40 H401 . 0.950 no
C40 H402 . 0.950 no
C40 H403 . 0.950 no
C61 H611 . 0.950 no
C61 H612 . 0.950 no
C61 H613 . 0.950 no
C1 C64 . 1.392(10) yes
C1 C72 . 1.372(10) yes
C1 H11 . 0.950 no
C3 C4 . 1.396(7) yes
C3 H31 . 0.950 no
C4 C5 . 1.375(9) yes
C4 H41 . 0.950 no
C5 C6 . 1.378(9) yes
C5 H51 . 0.950 no
C6 C7 . 1.408(7) yes
C6 H61 . 0.950 no
C7 C8 . 1.460(8) yes
C8 C85 . 1.398(7) yes
C10 C11 . 1.388(7) yes
C10 H101 . 0.950 no
C11 C12 . 1.381(10) yes
C11 H111 . 0.950 no
C12 C85 . 1.373(9) yes
C12 H121 . 0.950 no
C85 H851 . 0.950 no
C15 C16 . 1.386(7) yes
C15 H151 . 0.950 no
C16 C17 . 1.384(8) yes
C16 H161 . 0.950 no
C17 C18 . 1.376(8) yes
C17 H171 . 0.950 no
C18 C19 . 1.386(6) yes
C18 H181 . 0.950 no
C19 C20 . 1.468(6) yes
C20 C25 . 1.402(6) yes
C22 C23 . 1.386(7) yes
C22 H221 . 0.950 no
C23 C24 . 1.394(8) yes
C23 H231 . 0.950 no
C24 C25 . 1.374(7) yes
C25 H251 . 0.950 no
C30 C31 . 1.476(6) yes
C30 C41 . 1.383(6) yes
C31 C36 . 1.385(6) yes
C33 C34 . 1.384(6) yes
C33 H331 . 0.950 no
C34 C35 . 1.387(7) yes
C34 H341 . 0.950 no
C35 C36 . 1.381(7) yes
C36 H361 . 0.950 no
C41 C42 . 1.391(7) yes
C41 H411 . 0.950 no
C42 C43 . 1.379(7) yes
C42 H421 . 0.950 no
C43 C44 . 1.374(7) yes
C43 H431 . 0.950 no
C44 H441 . 0.950 no
C47 C48 . 1.388(9) yes
C47 H471 . 0.950 no
C48 C49 . 1.370(9) yes
C48 H481 . 0.950 no
C49 C50 . 1.379(8) yes
C49 H491 . 0.950 no
C50 C51 . 1.386(7) yes
C50 H501 . 0.950 no
C51 C52 . 1.465(6) yes
C52 C57 . 1.393(6) yes
C54 C55 . 1.390(6) yes
C54 H541 . 0.950 no
C55 C56 . 1.392(6) yes
C55 H551 . 0.950 no
C56 C57 . 1.377(6) yes
C57 H571 . 0.950 no
C63 C64 . 1.381(7) yes
C63 H631 . 0.950 no
C64 H641 . 0.950 no
C65 C66 . 1.463(8) yes
C65 C72 . 1.389(7) yes
C66 C71 . 1.381(7) yes
C68 C69 . 1.395(7) yes
C68 H681 . 0.950 no
C69 C70 . 1.377(9) yes
C69 H691 . 0.950 no
C70 C71 . 1.379(9) yes
C70 H701 . 0.950 no
C71 H711 . 0.950 no
C72 H721 . 0.950 no
C74 C75 . 1.377(7) yes
C74 H741 . 0.950 no
C75 C76 . 1.375(7) yes
C75 H751 . 0.950 no
C76 C77 . 1.382(7) yes
C76 H761 . 0.950 no
C77 C78 . 1.382(7) yes
C77 H771 . 0.950 no
C78 C79 . 1.468(7) yes
C79 C84 . 1.399(7) yes
C81 C82 . 1.383(7) yes
C81 H811 . 0.950 no
C82 C83 . 1.389(8) yes
C82 H821 . 0.950 no
C83 C84 . 1.397(7) yes
C84 H841 . 0.950 no
P10 F14 . 1.63115(7) yes
P10 F17 . 1.63114(7) yes
P10 F18 . 1.61733(8) yes
P10 F19 . 1.62589(8) yes
P10 F20 . 1.62587(8) yes
P10 F33 . 1.61733(8) yes
P88 F89 2_665 1.606(3) yes
P88 F90 2_665 1.601(3) yes
P88 F91 2_665 1.598(3) yes
P88 F89 . 1.606(3) yes
P88 F90 . 1.601(3) yes
P88 F91 . 1.598(3) yes
P92 F93 . 1.583(3) yes
P92 F94 . 1.590(4) yes
P92 F95 . 1.581(6) yes
P92 F96 . 1.576(4) yes
P92 F97 . 1.594(4) yes
P92 F98 . 1.595(6) yes
O15 H150 . 0.900 no
O15 H15 . 0.900 no
O16 H160 . 0.900 no
O16 H16 . 0.900 no
O4 H40 . 0.900 no
O4 H4 . 0.900 no
